data_7230229
loop_
_publ_author_name
'An, Yan-Yan'
'Lu, Li-Ping'
'Feng, Si-Si'
'Zhu, Miao-Li'

_publ_section_title
;
 Efficient pure white light emission based on a three-component
 La:Eu,Tb-doped luminescent lanthanide metal--organic framework
;
_journal_issue 14
_journal_name_full CrystEngComm
_journal_page_first 2043
_journal_paper_doi 10.1039/C8CE00008E
_journal_volume 20
_journal_year 2018
_chemical_formula_moiety '[Ce(C16H9O7)(C3H7ON)(H2O)0.35(CHOOH)0.65]??2.35H2O'
_chemical_formula_sum 'C19.65 H22.7 Ce N O12'
_chemical_formula_weight 605.01
_space_group_crystal_system monoclinic
_space_group_IT_number 15
_space_group_name_Hall '-C 2yc'
_space_group_name_H-M_alt 'C 1 2/c 1'
_symmetry_space_group_name_Hall '-C 2yc'
_symmetry_space_group_name_H-M 'C 1 2/c 1'
_atom_sites_solution_hydrogens geom
_audit_creation_method SHELXL-2016/6
_audit_update_record
;
2018-02-11 deposited with the CCDC.
2018-03-02 downloaded from the CCDC.
;
_cell_angle_alpha 90
_cell_angle_beta 100.456(3)
_cell_angle_gamma 90
_cell_formula_units_Z 8
_cell_length_a 28.477(4)
_cell_length_b 14.5281(18)
_cell_length_c 13.6564(17)
_cell_measurement_reflns_used 9884
_cell_measurement_temperature 298(2)
_cell_measurement_theta_max 26.41
_cell_measurement_theta_min 2.59
_cell_volume 5556.1(13)
_computing_structure_refinement 'SHELXL-2016/6 (Sheldrick, 2016)'
_computing_structure_solution 'SHELXT 2014/5 (Sheldrick, 2014)'
_diffrn_ambient_temperature 298(2)
_diffrn_measured_fraction_theta_full 0.998
_diffrn_measured_fraction_theta_max 0.995
_diffrn_measurement_device_type 'Bruker APEX-II CCD'
_diffrn_radiation_type MoK\a
_diffrn_radiation_wavelength 0.71073
_diffrn_reflns_av_R_equivalents 0.0479
_diffrn_reflns_av_unetI/netI 0.0357
_diffrn_reflns_Laue_measured_fraction_full 0.998
_diffrn_reflns_Laue_measured_fraction_max 0.995
_diffrn_reflns_limit_h_max 35
_diffrn_reflns_limit_h_min -35
_diffrn_reflns_limit_k_max 18
_diffrn_reflns_limit_k_min -18
_diffrn_reflns_limit_l_max 17
_diffrn_reflns_limit_l_min -17
_diffrn_reflns_number 35177
_diffrn_reflns_point_group_measured_fraction_full 0.998
_diffrn_reflns_point_group_measured_fraction_max 0.995
_diffrn_reflns_theta_full 25.242
_diffrn_reflns_theta_max 26.456
_diffrn_reflns_theta_min 2.798
_exptl_absorpt_coefficient_mu 1.692
_exptl_crystal_colour colourless
_exptl_crystal_density_diffrn 1.447
_exptl_crystal_description block
_exptl_crystal_F_000 2413
_exptl_crystal_size_max 0.260
_exptl_crystal_size_mid 0.240
_exptl_crystal_size_min 0.240
_refine_diff_density_max 1.711
_refine_diff_density_min -0.634
_refine_diff_density_rms 0.170
_refine_ls_extinction_method none
_refine_ls_goodness_of_fit_ref 1.077
_refine_ls_hydrogen_treatment constr
_refine_ls_matrix_type full
_refine_ls_number_parameters 305
_refine_ls_number_reflns 5699
_refine_ls_number_restraints 50
_refine_ls_restrained_S_all 1.105
_refine_ls_R_factor_all 0.0628
_refine_ls_R_factor_gt 0.0469
_refine_ls_shift/su_max 0.001
_refine_ls_shift/su_mean 0.000
_refine_ls_structure_factor_coef Fsqd
_refine_ls_weighting_details 'w=1/[\s^2^(Fo^2^)+(0.0756P)^2^+52.8629P] where P=(Fo^2^+2Fc^2^)/3'
_refine_ls_weighting_scheme calc
_refine_ls_wR_factor_gt 0.1344
_refine_ls_wR_factor_ref 0.1437
_reflns_Friedel_coverage 0.000
_reflns_number_gt 4629
_reflns_number_total 5699
_reflns_threshold_expression 'I > 2\s(I)'
_cod_data_source_file c8ce00008e2.cif
_cod_data_source_block 2R-Ce-RT2
_cod_depositor_comments 'Adding full bibliography for 7230226--7230238.cif.'
_cod_original_cell_volume 5556.1(12)
_cod_original_formula_sum 'C19.65 H22.70 Ce N O12'
_cod_database_code 7230229
_shelx_shelxl_version_number 2016/6
_shelx_space_group_comment
;
The symmetry employed for this shelxl refinement is uniquely defined
by the following loop, which should always be used as a source of
symmetry information in preference to the above space-group names.
They are only intended as comments.
;
_shelx_estimated_absorpt_t_min 0.667
_shelx_estimated_absorpt_t_max 0.687

loop_
_space_group_symop_operation_xyz
'x, y, z'
'-x, y, -z+1/2'
'x+1/2, y+1/2, z'
'-x+1/2, y+1/2, -z+1/2'
'-x, -y, -z'
'x, -y, z-1/2'
'-x+1/2, -y+1/2, -z'
'x+1/2, -y+1/2, z-1/2'

loop_
_atom_site_label
_atom_site_type_symbol
_atom_site_fract_x
_atom_site_fract_y
_atom_site_fract_z
_atom_site_U_iso_or_equiv
_atom_site_adp_type
_atom_site_occupancy
_atom_site_site_symmetry_order
_atom_site_calc_flag
_atom_site_refinement_flags_posn
_atom_site_refinement_flags_adp
_atom_site_refinement_flags_occupancy
_atom_site_disorder_assembly
_atom_site_disorder_group
Ce1 Ce 0.17976(2) 0.28841(2) 0.94916(2) 0.02017(13) Uani 1 1 d . . . . .
O1 O 0.23512(15) 0.3418(3) 0.8415(3) 0.0395(12) Uani 1 1 d . . . . .
O2 O 0.30710(16) 0.2784(3) 0.8816(3) 0.0343(10) Uani 1 1 d . . . . .
O3 O 0.20395(15) 0.5714(3) 0.5625(4) 0.0383(11) Uani 1 1 d . . . . .
O4 O 0.26569(14) 0.6568(3) 0.5499(3) 0.0268(9) Uani 1 1 d . . . . .
O5 O 0.42097(17) 0.3558(3) 0.6421(5) 0.0587(16) Uani 1 1 d . . . . .
O6 O 0.61172(16) 0.3252(3) 0.4638(4) 0.0414(12) Uani 1 1 d . . . . .
O7 O 0.59954(16) 0.1801(3) 0.4969(4) 0.0443(12) Uani 1 1 d . . . . .
C1 C 0.2952(2) 0.3939(4) 0.7578(4) 0.0266(12) Uani 1 1 d . . . . .
C2 C 0.2640(2) 0.4551(4) 0.7004(4) 0.0271(12) Uani 1 1 d . . . . .
H2 H 0.231839 0.455086 0.705286 0.033 Uiso 1 1 calc R U . . .
C3 C 0.2805(2) 0.5161(4) 0.6361(4) 0.0247(12) Uani 1 1 d . . . . .
C4 C 0.3285(2) 0.5129(4) 0.6270(4) 0.0260(12) Uani 1 1 d . . . . .
H4 H 0.339840 0.553787 0.584383 0.031 Uiso 1 1 calc R U . . .
C5 C 0.3593(2) 0.4505(4) 0.6798(5) 0.0281(13) Uani 1 1 d . . . . .
C6 C 0.3432(2) 0.3924(4) 0.7471(5) 0.0276(13) Uani 1 1 d . . . . .
H6 H 0.364396 0.352153 0.785467 0.033 Uiso 1 1 calc R U . . .
C7 C 0.2780(2) 0.3325(4) 0.8339(4) 0.0284(13) Uani 1 1 d . . . . .
C8 C 0.2478(2) 0.5853(4) 0.5801(4) 0.0242(12) Uani 1 1 d . . . . .
C9 C 0.4106(2) 0.4483(5) 0.6669(5) 0.0366(15) Uani 1 1 d . . . . .
H9A H 0.415429 0.489951 0.614069 0.044 Uiso 1 1 calc R U . . .
H9B H 0.431357 0.467030 0.727974 0.044 Uiso 1 1 calc R U . . .
C10 C 0.4626(3) 0.3394(5) 0.6086(6) 0.0469(19) Uani 1 1 d . . . . .
C11 C 0.4714(3) 0.2500(6) 0.5890(9) 0.069(3) Uani 1 1 d . U . . .
H11 H 0.449831 0.204958 0.600688 0.083 Uiso 1 1 calc R U . . .
C12 C 0.5117(3) 0.2244(6) 0.5521(8) 0.060(2) Uani 1 1 d . U . . .
H12 H 0.516711 0.162894 0.538057 0.073 Uiso 1 1 calc R U . . .
C13 C 0.5443(2) 0.2905(4) 0.5363(5) 0.0349(15) Uani 1 1 d . . . . .
C14 C 0.5358(2) 0.3800(5) 0.5580(5) 0.0366(15) Uani 1 1 d . . . . .
H14 H 0.557656 0.425130 0.548103 0.044 Uiso 1 1 calc R U . . .
C15 C 0.4952(2) 0.4049(5) 0.5948(6) 0.0404(16) Uani 1 1 d . . . . .
H15 H 0.490265 0.466109 0.609899 0.048 Uiso 1 1 calc R U . . .
C16 C 0.5877(2) 0.2640(5) 0.4961(5) 0.0328(14) Uani 1 1 d . . . . .
O8 O 0.1523(2) 0.2227(4) 0.7773(4) 0.0552(15) Uani 1 1 d . . . . .
C17 C 0.1637(4) 0.2473(9) 0.6988(8) 0.088(3) Uani 1 1 d . U . . .
H17 H 0.172831 0.308425 0.694818 0.105 Uiso 1 1 calc R U . . .
N1 N 0.1642(4) 0.1955(8) 0.6195(6) 0.094(3) Uani 1 1 d . U . . .
C18 C 0.1787(8) 0.2341(16) 0.5323(13) 0.177(8) Uani 1 1 d . U . . .
H18A H 0.173647 0.299429 0.531130 0.266 Uiso 1 1 calc R U . . .
H18B H 0.160203 0.207000 0.473611 0.266 Uiso 1 1 calc R U . . .
H18C H 0.211968 0.221522 0.534080 0.266 Uiso 1 1 calc R U . . .
C19 C 0.1458(7) 0.1060(12) 0.6131(11) 0.149(6) Uani 1 1 d . U . . .
H19A H 0.168103 0.065135 0.590384 0.224 Uiso 1 1 calc R U . . .
H19B H 0.116085 0.104850 0.566951 0.224 Uiso 1 1 calc R U . . .
H19C H 0.140721 0.086597 0.677508 0.224 Uiso 1 1 calc R U . . .
O9 O 0.1425(2) 0.4210(4) 0.8515(5) 0.0687(18) Uani 0.65 1 d D . P A 1
C20 C 0.1527(5) 0.5024(7) 0.8398(10) 0.075(4) Uani 0.65 1 d D U P A 1
H20 H 0.180384 0.522541 0.880981 0.089 Uiso 0.65 1 calc R U P A 1
O10 O 0.1317(4) 0.5627(7) 0.7812(7) 0.081(3) Uani 0.65 1 d D U P A 1
O9A O 0.1425(2) 0.4210(4) 0.8515(5) 0.0687(18) Uani 0.35 1 d . . P A 2
O11 O 0.1393(8) 0.6453(17) 0.7628(17) 0.095(7) Uiso 0.35 1 d . . P B 2
O12 O 0.5445(5) 0.0066(9) 0.4561(9) 0.163(4) Uiso 1 1 d . . . . .
O13 O 0.1358(8) 0.4286(15) 0.5685(16) 0.133(7) Uiso 0.5 1 d . . P . .
O14 O 0.500000 0.2486(15) 0.250000 0.182(7) Uiso 1 2 d S . P . .

loop_
_atom_site_aniso_label
_atom_site_aniso_U_11
_atom_site_aniso_U_22
_atom_site_aniso_U_33
_atom_site_aniso_U_23
_atom_site_aniso_U_13
_atom_site_aniso_U_12
Ce1 0.01624(18) 0.02109(18) 0.02489(19) 0.00239(13) 0.00826(12) -0.00169(12)
O1 0.023(2) 0.060(3) 0.040(3) 0.020(2) 0.0169(19) -0.001(2)
O2 0.032(2) 0.041(3) 0.032(2) 0.017(2) 0.0125(19) 0.005(2)
O3 0.022(2) 0.034(2) 0.058(3) 0.015(2) 0.006(2) 0.0032(18)
O4 0.027(2) 0.020(2) 0.035(2) 0.0063(17) 0.0088(17) 0.0021(16)
O5 0.035(3) 0.036(3) 0.119(5) 0.007(3) 0.051(3) 0.005(2)
O6 0.033(2) 0.039(3) 0.060(3) 0.014(2) 0.029(2) 0.012(2)
O7 0.028(2) 0.034(2) 0.077(4) -0.002(2) 0.029(2) 0.002(2)
C1 0.023(3) 0.030(3) 0.029(3) 0.009(3) 0.012(2) 0.001(2)
C2 0.020(3) 0.031(3) 0.033(3) 0.008(3) 0.011(2) 0.001(2)
C3 0.024(3) 0.024(3) 0.029(3) 0.006(2) 0.010(2) 0.003(2)
C4 0.024(3) 0.026(3) 0.032(3) 0.008(2) 0.016(2) 0.004(2)
C5 0.020(3) 0.029(3) 0.039(3) 0.007(3) 0.017(2) 0.004(2)
C6 0.023(3) 0.024(3) 0.037(3) 0.010(3) 0.010(2) 0.008(2)
C7 0.031(3) 0.030(3) 0.027(3) 0.006(3) 0.011(3) -0.005(3)
C8 0.023(3) 0.024(3) 0.027(3) 0.003(2) 0.010(2) 0.003(2)
C9 0.025(3) 0.037(4) 0.053(4) 0.012(3) 0.022(3) 0.007(3)
C10 0.034(4) 0.037(4) 0.079(5) 0.007(4) 0.035(4) 0.009(3)
C11 0.049(4) 0.048(4) 0.124(7) 0.008(5) 0.047(5) -0.001(4)
C12 0.048(4) 0.041(4) 0.103(6) 0.003(4) 0.042(4) 0.004(3)
C13 0.024(3) 0.036(4) 0.048(4) 0.006(3) 0.017(3) 0.004(3)
C14 0.023(3) 0.036(4) 0.055(4) 0.008(3) 0.019(3) 0.000(3)
C15 0.031(3) 0.036(4) 0.061(5) 0.003(3) 0.025(3) 0.005(3)
C16 0.024(3) 0.038(4) 0.039(4) 0.002(3) 0.011(3) 0.007(3)
O8 0.062(4) 0.073(4) 0.030(3) 0.000(3) 0.004(2) -0.023(3)
C17 0.094(7) 0.103(7) 0.064(6) -0.010(5) 0.008(5) -0.037(6)
N1 0.108(6) 0.129(7) 0.046(4) -0.012(5) 0.016(4) -0.018(5)
C18 0.189(15) 0.254(17) 0.105(11) -0.003(11) 0.069(11) -0.047(13)
C19 0.227(16) 0.126(11) 0.094(9) 0.001(9) 0.028(10) 0.007(12)
O9 0.072(4) 0.061(4) 0.079(4) 0.039(3) 0.031(3) 0.027(3)
C20 0.086(6) 0.072(6) 0.072(6) 0.004(4) 0.031(4) 0.007(4)
O10 0.130(7) 0.048(5) 0.076(6) 0.037(4) 0.047(5) 0.030(5)
O9A 0.072(4) 0.061(4) 0.079(4) 0.039(3) 0.031(3) 0.027(3)

loop_
_atom_type_symbol
_atom_type_description
_atom_type_scat_dispersion_real
_atom_type_scat_dispersion_imag
_atom_type_scat_source
C C 0.0033 0.0016 'International Tables Vol C Tables 4.2.6.8 and 6.1.1.4'
H H 0.0000 0.0000 'International Tables Vol C Tables 4.2.6.8 and 6.1.1.4'
N N 0.0061 0.0033 'International Tables Vol C Tables 4.2.6.8 and 6.1.1.4'
O O 0.0106 0.0060 'International Tables Vol C Tables 4.2.6.8 and 6.1.1.4'
Ce Ce -0.2486 2.6331 'International Tables Vol C Tables 4.2.6.8 and 6.1.1.4'

loop_
_geom_angle_atom_site_label_1
_geom_angle_atom_site_label_2
_geom_angle_atom_site_label_3
_geom_angle
_geom_angle_site_symmetry_1
_geom_angle_site_symmetry_3
O4 Ce1 O1 77.10(15) 4_546 .
O4 Ce1 O9A 144.83(17) 4_546 .
O1 Ce1 O9A 72.03(18) . .
O4 Ce1 O9 144.83(17) 4_546 .
O1 Ce1 O9 72.03(18) . .
O4 Ce1 O2 72.65(14) 4_546 7_557
O1 Ce1 O2 132.52(15) . 7_557
O9 Ce1 O2 142.02(18) . 7_557
O4 Ce1 O8 78.47(17) 4_546 .
O1 Ce1 O8 71.84(17) . .
O9A Ce1 O8 76.3(2) . .
O9 Ce1 O8 76.3(2) . .
O2 Ce1 O8 133.65(17) 7_557 .
O4 Ce1 O7 137.55(14) 4_546 8_456
O1 Ce1 O7 143.27(16) . 8_456
O9 Ce1 O7 71.24(18) . 8_456
O2 Ce1 O7 79.65(16) 7_557 8_456
O8 Ce1 O7 99.58(19) . 8_456
O4 Ce1 O3 120.74(13) 4_546 6_566
O1 Ce1 O3 88.81(16) . 6_566
O9 Ce1 O3 75.5(2) . 6_566
O2 Ce1 O3 76.69(16) 7_557 6_566
O8 Ce1 O3 149.57(17) . 6_566
O7 Ce1 O3 81.80(15) 8_456 6_566
O4 Ce1 O6 89.13(14) 4_546 8_456
O1 Ce1 O6 144.78(16) . 8_456
O9 Ce1 O6 106.6(2) . 8_456
O2 Ce1 O6 70.43(16) 7_557 8_456
O8 Ce1 O6 73.72(17) . 8_456
O7 Ce1 O6 50.93(15) 8_456 8_456
O3 Ce1 O6 125.60(14) 6_566 8_456
O4 Ce1 O4 73.34(14) 4_546 6_566
O1 Ce1 O4 65.98(14) . 6_566
O9 Ce1 O4 107.83(19) . 6_566
O2 Ce1 O4 70.73(14) 7_557 6_566
O8 Ce1 O4 133.20(16) . 6_566
O7 Ce1 O4 126.36(15) 8_456 6_566
O3 Ce1 O4 48.86(12) 6_566 6_566
O6 Ce1 O4 140.62(15) 8_456 6_566
O4 Ce1 C16 112.86(16) 4_546 8_456
O1 Ce1 C16 155.73(17) . 8_456
O9A Ce1 C16 90.4(2) . 8_456
O9 Ce1 C16 90.4(2) . 8_456
O2 Ce1 C16 71.40(17) 7_557 8_456
O8 Ce1 C16 88.07(19) . 8_456
O7 Ce1 C16 25.66(17) 8_456 8_456
O3 Ce1 C16 103.17(16) 6_566 8_456
O6 Ce1 C16 25.43(17) 8_456 8_456
O4 Ce1 C16 137.24(16) 6_566 8_456
O4 Ce1 C8 97.61(14) 4_546 6_566
O1 Ce1 C8 75.52(16) . 6_566
O9 Ce1 C8 90.7(2) . 6_566
O2 Ce1 C8 73.27(16) 7_557 6_566
O8 Ce1 C8 147.19(16) . 6_566
O7 Ce1 C8 104.53(16) 8_456 6_566
O3 Ce1 C8 24.19(14) 6_566 6_566
O6 Ce1 C8 139.08(15) 8_456 6_566
O4 Ce1 C8 24.72(13) 6_566 6_566
C16 Ce1 C8 122.50(17) 8_456 6_566
C7 O1 Ce1 138.9(4) . .
C7 O2 Ce1 135.6(4) . 7_557
C8 O3 Ce1 97.9(3) . 6_565
C8 O4 Ce1 158.6(4) . 4_556
C8 O4 Ce1 91.6(3) . 6_565
Ce1 O4 Ce1 106.66(13) 4_556 6_565
C10 O5 C9 118.2(5) . .
C16 O6 Ce1 92.2(4) . 8
C16 O7 Ce1 94.3(4) . 8
C2 C1 C6 119.1(5) . .
C2 C1 C7 120.6(5) . .
C6 C1 C7 120.3(5) . .
C3 C2 C1 120.6(5) . .
C3 C2 H2 119.7 . .
C1 C2 H2 119.7 . .
C2 C3 C4 118.9(5) . .
C2 C3 C8 120.5(5) . .
C4 C3 C8 120.6(5) . .
C5 C4 C3 121.3(5) . .
C5 C4 H4 119.4 . .
C3 C4 H4 119.4 . .
C4 C5 C6 119.6(5) . .
C4 C5 C9 119.6(5) . .
C6 C5 C9 120.7(5) . .
C5 C6 C1 120.4(5) . .
C5 C6 H6 119.8 . .
C1 C6 H6 119.8 . .
O2 C7 O1 126.5(5) . .
O2 C7 C1 117.7(5) . .
O1 C7 C1 115.8(5) . .
O3 C8 O4 121.4(5) . .
O3 C8 C3 120.2(5) . .
O4 C8 C3 118.4(5) . .
O3 C8 Ce1 57.9(3) . 6_565
O4 C8 Ce1 63.7(3) . 6_565
C3 C8 Ce1 174.1(4) . 6_565
O5 C9 C5 107.2(5) . .
O5 C9 H9A 110.3 . .
C5 C9 H9A 110.3 . .
O5 C9 H9B 110.3 . .
C5 C9 H9B 110.3 . .
H9A C9 H9B 108.5 . .
C11 C10 O5 115.8(7) . .
C11 C10 C15 119.0(6) . .
O5 C10 C15 125.3(6) . .
C10 C11 C12 121.5(8) . .
C10 C11 H11 119.2 . .
C12 C11 H11 119.2 . .
C13 C12 C11 119.7(8) . .
C13 C12 H12 120.1 . .
C11 C12 H12 120.1 . .
C14 C13 C12 118.5(6) . .
C14 C13 C16 121.2(6) . .
C12 C13 C16 120.3(6) . .
C13 C14 C15 121.2(6) . .
C13 C14 H14 119.4 . .
C15 C14 H14 119.4 . .
C10 C15 C14 120.0(6) . .
C10 C15 H15 120.0 . .
C14 C15 H15 120.0 . .
O6 C16 O7 121.7(6) . .
O6 C16 C13 119.3(6) . .
O7 C16 C13 118.9(6) . .
O6 C16 Ce1 62.3(3) . 8
O7 C16 Ce1 60.0(3) . 8
C13 C16 Ce1 171.2(5) . 8
C17 O8 Ce1 128.0(6) . .
O8 C17 N1 126.5(12) . .
O8 C17 H17 116.8 . .
N1 C17 H17 116.8 . .
C17 N1 C19 121.4(12) . .
C17 N1 C18 120.2(14) . .
C19 N1 C18 118.0(13) . .
N1 C18 H18A 109.5 . .
N1 C18 H18B 109.5 . .
H18A C18 H18B 109.5 . .
N1 C18 H18C 109.5 . .
H18A C18 H18C 109.5 . .
H18B C18 H18C 109.5 . .
N1 C19 H19A 109.5 . .
N1 C19 H19B 109.5 . .
H19A C19 H19B 109.5 . .
N1 C19 H19C 109.5 . .
H19A C19 H19C 109.5 . .
H19B C19 H19C 109.5 . .
C20 O9 Ce1 136.8(8) . .
O9 C20 O10 130.7(13) . .
O9 C20 H20 114.6 . .
O10 C20 H20 114.6 . .

loop_
_geom_bond_atom_site_label_1
_geom_bond_atom_site_label_2
_geom_bond_distance
_geom_bond_site_symmetry_2
Ce1 O4 2.462(4) 4_546
Ce1 O1 2.468(4) .
Ce1 O9A 2.471(5) .
Ce1 O9 2.471(5) .
Ce1 O2 2.472(4) 7_557
Ce1 O8 2.522(5) .
Ce1 O7 2.529(4) 8_456
Ce1 O3 2.575(4) 6_566
Ce1 O6 2.581(4) 8_456
Ce1 O4 2.700(4) 6_566
Ce1 C16 2.912(6) 8_456
Ce1 C8 3.011(6) 6_566
O1 C7 1.251(7) .
O2 C7 1.239(8) .
O3 C8 1.246(7) .
O4 C8 1.259(7) .
O5 C10 1.367(7) .
O5 C9 1.430(8) .
O6 C16 1.251(8) .
O7 C16 1.264(8) .
C1 C2 1.393(8) .
C1 C6 1.402(8) .
C1 C7 1.516(8) .
C2 C3 1.388(8) .
C2 H2 0.9300 .
C3 C4 1.397(8) .
C3 C8 1.483(8) .
C4 C5 1.371(8) .
C4 H4 0.9300 .
C5 C6 1.386(8) .
C5 C9 1.502(8) .
C6 H6 0.9300 .
C9 H9A 0.9700 .
C9 H9B 0.9700 .
C10 C11 1.358(12) .
C10 C15 1.367(10) .
C11 C12 1.386(11) .
C11 H11 0.9300 .
C12 C13 1.381(10) .
C12 H12 0.9300 .
C13 C14 1.365(9) .
C13 C16 1.490(8) .
C14 C15 1.389(8) .
C14 H14 0.9300 .
C15 H15 0.9300 .
O8 C17 1.228(12) .
C17 N1 1.322(14) .
C17 H17 0.9300 .
N1 C19 1.398(18) .
N1 C18 1.443(18) .
C18 H18A 0.9600 .
C18 H18B 0.9600 .
C18 H18C 0.9600 .
C19 H19A 0.9600 .
C19 H19B 0.9600 .
C19 H19C 0.9600 .
O9 C20 1.234(9) .
C20 O10 1.261(9) .
C20 H20 0.9300 .

loop_
_geom_torsion_atom_site_label_1
_geom_torsion_atom_site_label_2
_geom_torsion_atom_site_label_3
_geom_torsion_atom_site_label_4
_geom_torsion
_geom_torsion_site_symmetry_1
_geom_torsion_site_symmetry_4
C6 C1 C2 C3 -2.2(9) . .
C7 C1 C2 C3 175.1(6) . .
C1 C2 C3 C4 2.3(9) . .
C1 C2 C3 C8 -176.0(6) . .
C2 C3 C4 C5 0.4(9) . .
C8 C3 C4 C5 178.7(6) . .
C3 C4 C5 C6 -3.1(10) . .
C3 C4 C5 C9 179.1(6) . .
C4 C5 C6 C1 3.2(10) . .
C9 C5 C6 C1 -179.1(6) . .
C2 C1 C6 C5 -0.6(9) . .
C7 C1 C6 C5 -177.9(6) . .
Ce1 O2 C7 O1 -32.3(10) 7_557 .
Ce1 O2 C7 C1 148.2(4) 7_557 .
Ce1 O1 C7 O2 8.3(11) . .
Ce1 O1 C7 C1 -172.2(4) . .
C2 C1 C7 O2 178.9(6) . .
C6 C1 C7 O2 -3.8(9) . .
C2 C1 C7 O1 -0.7(9) . .
C6 C1 C7 O1 176.6(6) . .
Ce1 O3 C8 O4 5.4(6) 6_565 .
Ce1 O3 C8 C3 -173.5(5) 6_565 .
Ce1 O4 C8 O3 144.0(8) 4_556 .
Ce1 O4 C8 O3 -5.1(6) 6_565 .
Ce1 O4 C8 C3 -37.1(13) 4_556 .
Ce1 O4 C8 C3 173.8(5) 6_565 .
Ce1 O4 C8 Ce1 149.0(10) 4_556 6_565
C2 C3 C8 O3 -24.4(9) . .
C4 C3 C8 O3 157.3(6) . .
C2 C3 C8 O4 156.7(6) . .
C4 C3 C8 O4 -21.7(8) . .
C10 O5 C9 C5 168.1(7) . .
C4 C5 C9 O5 -126.2(6) . .
C6 C5 C9 O5 56.0(8) . .
C9 O5 C10 C11 178.1(8) . .
C9 O5 C10 C15 -1.3(12) . .
O5 C10 C11 C12 178.2(10) . .
C15 C10 C11 C12 -2.3(15) . .
C10 C11 C12 C13 1.2(16) . .
C11 C12 C13 C14 0.2(14) . .
C11 C12 C13 C16 -179.6(9) . .
C12 C13 C14 C15 -0.4(12) . .
C16 C13 C14 C15 179.4(7) . .
C11 C10 C15 C14 2.1(13) . .
O5 C10 C15 C14 -178.5(8) . .
C13 C14 C15 C10 -0.8(12) . .
Ce1 O6 C16 O7 -8.7(7) 8 .
Ce1 O6 C16 C13 170.2(6) 8 .
Ce1 O7 C16 O6 8.9(7) 8 .
Ce1 O7 C16 C13 -170.0(5) 8 .
C14 C13 C16 O6 -13.9(11) . .
C12 C13 C16 O6 165.9(8) . .
C14 C13 C16 O7 165.0(7) . .
C12 C13 C16 O7 -15.1(11) . .
Ce1 O8 C17 N1 152.9(10) . .
O8 C17 N1 C19 8(2) . .
O8 C17 N1 C18 -179.7(15) . .
Ce1 O9 C20 O10 174.2(10) . .
